data_7118255
loop_
_publ_author_name
'Baumann, A. N.'
'Music, A.'
'Karaghiosoff, K.'
'Didier, D.'

_publ_section_title
;
 Highly diastereoselective approach to methylenecyclopropanes via
 boron-homologation/allylboration sequences.
;
_journal_issue 12
_journal_name_full 'Chemical communications (Cambridge, England)'
_journal_page_first 2529
_journal_page_last 2532
_journal_paper_doi 10.1039/c5cc09904h
_journal_volume 52
_journal_year 2016
_chemical_formula_moiety 'C14 H15 N O5'
_chemical_formula_sum 'C14 H15 N O5'
_chemical_formula_weight 277.27
_chemical_name_systematic (1,2-dimethyl-3-methylenecyclopropyl)(6-nitrobenzo[d][1,3]dioxol-5-yl)methanol
_space_group_IT_number 14
_symmetry_cell_setting monoclinic
_symmetry_space_group_name_Hall '-P 2ybc'
_symmetry_space_group_name_H-M 'P 1 21/c 1'
_atom_sites_solution_hydrogens geom
_atom_sites_solution_primary direct
_atom_sites_solution_secondary difmap
_audit_creation_method SHELXL-97
_audit_update_record
;
2015-11-26 deposited with the CCDC.
2016-01-04 downloaded from the CCDC.
;
_cell_angle_alpha 90.00
_cell_angle_beta 111.316(5)
_cell_angle_gamma 90.00
_cell_formula_units_Z 4
_cell_length_a 9.5866(4)
_cell_length_b 19.5978(6)
_cell_length_c 7.6285(3)
_cell_measurement_reflns_used 5568
_cell_measurement_temperature 173(2)
_cell_measurement_theta_max 31.7110
_cell_measurement_theta_min 4.7370
_cell_volume 1335.17(10)
_computing_cell_refinement
;
CrysAlisPro, Agilent Technologies,
Version 1.171.37.33 (release 27-03-2014 CrysAlis171 .NET)
(compiled Mar 27 2014,17:12:48)
;
_computing_data_collection
;
CrysAlisPro, Agilent Technologies,
Version 1.171.37.33 (release 27-03-2014 CrysAlis171 .NET)
(compiled Mar 27 2014,17:12:48)
;
_computing_data_reduction
;
CrysAlisPro, Agilent Technologies,
Version 1.171.37.33 (release 27-03-2014 CrysAlis171 .NET)
(compiled Mar 27 2014,17:12:48)
;
_computing_molecular_graphics
;
'ORTEP (M. N. Burnett, C. K. Johnson, ORTEP-III: Oak Ridge Thermal Ellipsoid
;
_computing_publication_material
;
PLATON (A. L. Spek, Acta Crystallogr, Sect. A, 1990, 46, C34, 1995 version).
;
_computing_structure_refinement 'SHELXL-97 (Sheldrick, 1997)'
_computing_structure_solution 'SHELXS-97 (Sheldrick, 1990)'
_diffrn_ambient_temperature 173(2)
_diffrn_detector_area_resol_mean 15.9809
_diffrn_measured_fraction_theta_full 0.997
_diffrn_measured_fraction_theta_max 0.997
_diffrn_measurement_device_type 'Xcalibur, Sapphire3'
_diffrn_measurement_method '\w scans'
_diffrn_radiation_monochromator graphite
_diffrn_radiation_source 'Enhance (Mo) X-ray Source'
_diffrn_radiation_type MoK\a
_diffrn_radiation_wavelength 0.71069
_diffrn_reflns_av_R_equivalents 0.0405
_diffrn_reflns_av_sigmaI/netI 0.0258
_diffrn_reflns_limit_h_max 13
_diffrn_reflns_limit_h_min -13
_diffrn_reflns_limit_k_max 27
_diffrn_reflns_limit_k_min -27
_diffrn_reflns_limit_l_max 10
_diffrn_reflns_limit_l_min -10
_diffrn_reflns_number 26741
_diffrn_reflns_theta_full 30.51
_diffrn_reflns_theta_max 30.51
_diffrn_reflns_theta_min 4.16
_exptl_absorpt_coefficient_mu 0.106
_exptl_absorpt_correction_T_max 0.9731
_exptl_absorpt_correction_T_min 0.9600
_exptl_absorpt_correction_type multi-scan
_exptl_absorpt_process_details
;
CrysAlisPro, Agilent Technologies,
Version 1.171.37.33 (release 27-03-2014 CrysAlis171 .NET)
(compiled Mar 27 2014,17:12:48)
Empirical absorption correction using spherical harmonics,
implemented in SCALE3 ABSPACK scaling algorithm.
;
_exptl_crystal_colour 'pale yellow'
_exptl_crystal_density_diffrn 1.379
_exptl_crystal_density_method 'not measured'
_exptl_crystal_description block
_exptl_crystal_F_000 584
_exptl_crystal_size_max 0.39
_exptl_crystal_size_mid 0.28
_exptl_crystal_size_min 0.26
_refine_diff_density_max 0.343
_refine_diff_density_min -0.241
_refine_diff_density_rms 0.048
_refine_ls_extinction_method none
_refine_ls_goodness_of_fit_ref 1.070
_refine_ls_hydrogen_treatment mixed
_refine_ls_matrix_type full
_refine_ls_number_parameters 195
_refine_ls_number_reflns 4061
_refine_ls_number_restraints 0
_refine_ls_restrained_S_all 1.070
_refine_ls_R_factor_all 0.0633
_refine_ls_R_factor_gt 0.0462
_refine_ls_shift/su_max 0.000
_refine_ls_shift/su_mean 0.000
_refine_ls_structure_factor_coef Fsqd
_refine_ls_weighting_details 'calc w=1/[\s^2^(Fo^2^)+(0.0621P)^2^+0.2066P] where P=(Fo^2^+2Fc^2^)/3'
_refine_ls_weighting_scheme calc
_refine_ls_wR_factor_gt 0.1173
_refine_ls_wR_factor_ref 0.1252
_reflns_number_gt 3152
_reflns_number_total 4061
_reflns_threshold_expression >2\s(I)
_cod_data_source_file c5cc09904h2.cif
_cod_data_source_block test1
_cod_depositor_comments 'Adding full bibliography for 7118255.cif.'
_cod_original_cell_volume 1335.17(9)
_cod_original_sg_symbol_H-M 'P 21/c'
_cod_database_code 7118255

loop_
_symmetry_equiv_pos_as_xyz
'x, y, z'
'-x, y+1/2, -z+1/2'
'-x, -y, -z'
'x, -y-1/2, z-1/2'

loop_
_atom_site_label
_atom_site_type_symbol
_atom_site_fract_x
_atom_site_fract_y
_atom_site_fract_z
_atom_site_U_iso_or_equiv
_atom_site_adp_type
_atom_site_occupancy
_atom_site_symmetry_multiplicity
_atom_site_calc_flag
_atom_site_refinement_flags
C5 C -0.05969(12) 0.16628(5) 0.16986(15) 0.0202(2) Uani 1 1 d .
O5 O -0.24491(10) 0.20427(4) -0.12769(12) 0.02597(19) Uani 1 1 d .
C3 C 0.19694(13) 0.18092(6) 0.20945(17) 0.0250(2) Uani 1 1 d .
N1 N -0.11690(11) 0.14947(5) 0.46035(13) 0.0246(2) Uani 1 1 d .
C8 C -0.22251(12) 0.16412(6) 0.03726(15) 0.0215(2) Uani 1 1 d .
H8 H -0.2831(9) 0.1856(3) 0.1049(10) 0.026 Uiso 1 1 calc R
O4 O -0.24377(10) 0.12962(5) 0.36987(13) 0.0320(2) Uani 1 1 d .
O2 O 0.39397(10) 0.17956(5) 0.48394(13) 0.0364(2) Uani 1 1 d .
O3 O -0.07357(12) 0.16088(5) 0.63143(12) 0.0370(2) Uani 1 1 d .
C12 C -0.19861(14) 0.03158(6) 0.07658(18) 0.0289(3) Uani 1 1 d .
C6 C -0.01067(12) 0.15961(6) 0.36649(15) 0.0211(2) Uani 1 1 d .
C7 C 0.14001(13) 0.16413(6) 0.48702(16) 0.0254(2) Uani 1 1 d .
H7 H 0.1699(5) 0.15998(9) 0.622(2) 0.031 Uiso 1 1 calc R
O1 O 0.31926(10) 0.19026(5) 0.16101(14) 0.0357(2) Uani 1 1 d .
C4 C 0.05016(13) 0.17784(6) 0.09182(16) 0.0231(2) Uani 1 1 d .
H4 H 0.0219(5) 0.18364(11) -0.046(2) 0.028 Uiso 1 1 calc R
C11 C -0.19622(17) 0.04687(6) -0.11025(19) 0.0333(3) Uani 1 1 d .
H11 H -0.1006(16) 0.0676(4) -0.10776(19) 0.040 Uiso 1 1 calc R
C2 C 0.24168(13) 0.17471(6) 0.40303(17) 0.0257(2) Uani 1 1 d .
C9 C -0.28376(13) 0.09206(6) -0.01776(16) 0.0247(2) Uani 1 1 d .
C13 C -0.16314(17) -0.01072(7) 0.2194(2) 0.0397(3) Uani 1 1 d .
H13A H -0.1113(7) -0.0529(6) 0.2163(2) 0.048 Uiso 1 1 calc R
H13B H -0.1887(4) 0.00023(15) 0.3280(14) 0.048 Uiso 1 1 calc R
C10 C -0.45295(15) 0.08895(8) -0.0908(2) 0.0384(3) Uani 1 1 d .
H10A H -0.4948(5) 0.1200(5) -0.2017(16) 0.058 Uiso 1 1 calc R
H10B H -0.4895(4) 0.1037(6) 0.0107(12) 0.058 Uiso 1 1 calc R
H10C H -0.4865(4) 0.0411(5) -0.1296(15) 0.058 Uiso 1 1 calc R
C1 C 0.44138(16) 0.19975(11) 0.3362(2) 0.0529(5) Uani 1 1 d .
H1A H 0.5278(13) 0.1720(4) 0.3386(2) 0.063 Uiso 1 1 calc R
H1B H 0.4720(5) 0.2480(7) 0.3515(3) 0.063 Uiso 1 1 calc R
C14 C -0.2721(2) 0.00252(8) -0.2798(2) 0.0557(5) Uani 1 1 d .
H14A H -0.3075(15) 0.0309(4) -0.3928(15) 0.084 Uiso 1 1 calc R
H14B H -0.3570(14) -0.0209(6) -0.2648(9) 0.084 Uiso 1 1 calc R
H14C H -0.2008(10) -0.0312(6) -0.2916(12) 0.084 Uiso 1 1 calc R
H5 H -0.222(2) 0.1789(10) -0.204(3) 0.045(5) Uiso 1 1 d .

loop_
_atom_site_aniso_label
_atom_site_aniso_U_11
_atom_site_aniso_U_22
_atom_site_aniso_U_33
_atom_site_aniso_U_23
_atom_site_aniso_U_13
_atom_site_aniso_U_12
C5 0.0208(5) 0.0200(5) 0.0207(5) -0.0006(4) 0.0085(4) 0.0003(4)
O5 0.0292(4) 0.0254(4) 0.0222(4) 0.0050(3) 0.0081(3) 0.0021(3)
C3 0.0230(5) 0.0252(5) 0.0297(6) 0.0015(4) 0.0132(4) 0.0007(4)
N1 0.0293(5) 0.0264(5) 0.0217(5) 0.0029(4) 0.0136(4) 0.0030(4)
C8 0.0208(5) 0.0250(5) 0.0193(5) 0.0024(4) 0.0080(4) 0.0010(4)
O4 0.0271(4) 0.0410(5) 0.0321(5) 0.0002(4) 0.0157(4) -0.0023(4)
O2 0.0197(4) 0.0476(6) 0.0373(5) 0.0031(4) 0.0050(4) 0.0015(4)
O3 0.0437(5) 0.0508(6) 0.0202(4) 0.0008(4) 0.0162(4) 0.0007(4)
C12 0.0293(6) 0.0247(6) 0.0349(6) 0.0017(5) 0.0143(5) -0.0022(5)
C6 0.0230(5) 0.0225(5) 0.0197(5) 0.0008(4) 0.0103(4) 0.0004(4)
C7 0.0258(5) 0.0282(6) 0.0207(5) 0.0009(4) 0.0066(4) 0.0020(4)
O1 0.0236(4) 0.0484(6) 0.0394(5) 0.0046(4) 0.0168(4) -0.0001(4)
C4 0.0239(5) 0.0262(5) 0.0213(5) 0.0013(4) 0.0106(4) -0.0004(4)
C11 0.0465(8) 0.0245(6) 0.0362(7) -0.0030(5) 0.0237(6) -0.0047(5)
C2 0.0198(5) 0.0261(5) 0.0284(6) 0.0013(4) 0.0057(4) 0.0019(4)
C9 0.0253(5) 0.0247(5) 0.0236(5) 0.0016(4) 0.0086(4) -0.0034(4)
C13 0.0434(8) 0.0328(7) 0.0473(8) 0.0119(6) 0.0216(7) 0.0055(6)
C10 0.0259(6) 0.0411(7) 0.0412(7) 0.0072(6) 0.0039(5) -0.0067(5)
C1 0.0214(6) 0.0858(13) 0.0498(10) 0.0121(8) 0.0109(6) -0.0061(7)
C14 0.0944(14) 0.0346(8) 0.0444(9) -0.0127(6) 0.0326(9) -0.0149(8)

loop_
_atom_type_symbol
_atom_type_description
_atom_type_scat_dispersion_real
_atom_type_scat_dispersion_imag
_atom_type_scat_source
C C 0.0033 0.0016 'International Tables Vol C Tables 4.2.6.8 and 6.1.1.4'
H H 0.0000 0.0000 'International Tables Vol C Tables 4.2.6.8 and 6.1.1.4'
N N 0.0061 0.0033 'International Tables Vol C Tables 4.2.6.8 and 6.1.1.4'
O O 0.0106 0.0060 'International Tables Vol C Tables 4.2.6.8 and 6.1.1.4'

loop_
_geom_angle_atom_site_label_1
_geom_angle_atom_site_label_2
_geom_angle_atom_site_label_3
_geom_angle
C4 C5 C6 117.15(10)
C4 C5 C8 117.98(9)
C6 C5 C8 124.84(10)
C8 O5 H5 106.5(12)
O1 C3 C4 127.51(11)
O1 C3 C2 109.70(10)
C4 C3 C2 122.79(11)
O4 N1 O3 122.42(10)
O4 N1 C6 119.71(9)
O3 N1 C6 117.87(10)
O5 C8 C5 111.03(9)
O5 C8 C9 110.27(9)
C5 C8 C9 114.03(9)
O5 C8 H8 107.0
C5 C8 H8 107.0
C9 C8 H8 107.0
C2 O2 C1 105.03(10)
C13 C12 C11 147.83(13)
C13 C12 C9 147.80(13)
C11 C12 C9 63.96(9)
C7 C6 C5 123.91(10)
C7 C6 N1 115.04(10)
C5 C6 N1 121.02(10)
C2 C7 C6 116.28(10)
C2 C7 H7 121.9
C6 C7 H7 121.9
C3 O1 C1 104.83(10)
C3 C4 C5 118.71(10)
C3 C4 H4 120.6
C5 C4 H4 120.6
C12 C11 C14 122.91(12)
C12 C11 C9 58.20(8)
C14 C11 C9 123.10(14)
C12 C11 H11 113.9
C14 C11 H11 113.9
C9 C11 H11 113.9
C7 C2 O2 128.87(11)
C7 C2 C3 121.15(11)
O2 C2 C3 109.97(10)
C12 C9 C10 118.55(10)
C12 C9 C8 121.40(10)
C10 C9 C8 113.07(10)
C12 C9 C11 57.84(8)
C10 C9 C11 119.57(11)
C8 C9 C11 115.73(10)
C12 C13 H13A 120.0
C12 C13 H13B 120.0
H13A C13 H13B 120.0
C9 C10 H10A 109.5
C9 C10 H10B 109.5
H10A C10 H10B 109.5
C9 C10 H10C 109.5
H10A C10 H10C 109.5
H10B C10 H10C 109.5
O2 C1 O1 108.44(11)
O2 C1 H1A 110.0
O1 C1 H1A 110.0
O2 C1 H1B 110.0
O1 C1 H1B 110.0
H1A C1 H1B 108.4
C11 C14 H14A 109.5
C11 C14 H14B 109.5
H14A C14 H14B 109.5
C11 C14 H14C 109.5
H14A C14 H14C 109.5
H14B C14 H14C 109.5

loop_
_geom_bond_atom_site_label_1
_geom_bond_atom_site_label_2
_geom_bond_distance
C5 C4 1.4037(15)
C5 C6 1.4055(15)
C5 C8 1.5211(15)
O5 C8 1.4325(13)
O5 H5 0.851(19)
C3 O1 1.3638(14)
C3 C4 1.3678(16)
C3 C2 1.3853(17)
N1 O4 1.2235(13)
N1 O3 1.2376(13)
N1 C6 1.4558(14)
C8 C9 1.5283(16)
C8 H8 0.9990
O2 C2 1.3661(14)
O2 C1 1.4160(19)
C12 C13 1.3115(18)
C12 C11 1.4647(18)
C12 C9 1.4705(17)
C6 C7 1.4051(16)
C7 C2 1.3630(17)
C7 H7 0.9663
O1 C1 1.4332(19)
C4 H4 0.9900
C11 C14 1.508(2)
C11 C9 1.5546(17)
C11 H11 0.9962
C9 C10 1.5126(17)
C13 H13A 0.9696
C13 H13B 0.9696
C10 H10A 1.0008
C10 H10B 1.0008
C10 H10C 1.0008
C1 H1A 0.9850
C1 H1B 0.9850
C14 H14A 0.9773
C14 H14B 0.9773
C14 H14C 0.9773

loop_
_geom_torsion_atom_site_label_1
_geom_torsion_atom_site_label_2
_geom_torsion_atom_site_label_3
_geom_torsion_atom_site_label_4
_geom_torsion
C4 C5 C8 O5 -27.15(14)
C6 C5 C8 O5 150.80(10)
C4 C5 C8 C9 98.13(12)
C6 C5 C8 C9 -83.91(13)
C4 C5 C6 C7 0.28(16)
C8 C5 C6 C7 -177.68(10)
C4 C5 C6 N1 178.24(10)
C8 C5 C6 N1 0.27(17)
O4 N1 C6 C7 -163.42(11)
O3 N1 C6 C7 15.86(15)
O4 N1 C6 C5 18.45(16)
O3 N1 C6 C5 -162.26(10)
C5 C6 C7 C2 -0.93(17)
N1 C6 C7 C2 -179.00(10)
C4 C3 O1 C1 171.55(14)
C2 C3 O1 C1 -8.34(15)
O1 C3 C4 C5 178.58(11)
C2 C3 C4 C5 -1.55(18)
C6 C5 C4 C3 0.94(16)
C8 C5 C4 C3 179.06(10)
C13 C12 C11 C14 61.5(3)
C9 C12 C11 C14 -111.36(17)
C13 C12 C11 C9 172.8(3)
C6 C7 C2 O2 -178.35(11)
C6 C7 C2 C3 0.36(17)
C1 O2 C2 C7 -172.28(14)
C1 O2 C2 C3 8.90(15)
O1 C3 C2 C7 -179.22(11)
C4 C3 C2 C7 0.88(19)
O1 C3 C2 O2 -0.29(14)
C4 C3 C2 O2 179.81(11)
C13 C12 C9 C10 -64.1(3)
C11 C12 C9 C10 108.75(13)
C13 C12 C9 C8 84.6(3)
C11 C12 C9 C8 -102.54(12)
C13 C12 C9 C11 -172.9(3)
O5 C8 C9 C12 135.55(11)
C5 C8 C9 C12 9.85(15)
O5 C8 C9 C10 -74.18(12)
C5 C8 C9 C10 160.13(10)
O5 C8 C9 C11 69.01(13)
C5 C8 C9 C11 -56.68(13)
C14 C11 C9 C12 111.03(15)
C12 C11 C9 C10 -107.00(12)
C14 C11 C9 C10 4.03(18)
C12 C11 C9 C8 112.34(11)
C14 C11 C9 C8 -136.63(13)
C2 O2 C1 O1 -14.03(17)
C3 O1 C1 O2 13.87(17)
